data_4343586
loop_
_publ_author_name
'Simmons, C.'
'Hitchman, M.A.'
'Stratemeier, H.'
'Astley, T.'

_publ_section_title
;
 Effect of Zn substitution on the crystal structure of (N D4)2 (Cu (Zn)
 (D2 O)6) (S O4)2
;
_journal_name_full 'Inorganic Chemistry'
_journal_page_first 4651
_journal_page_last 4653
_journal_volume 39
_journal_year 2000
_chemical_formula_sum 'Cu0.966 D20 N2 O14 S2 Zn0.034'
_chemical_name_systematic '(N D4)2 (Cu0.966 Zn0.034 (D2 O)6) (S O4)2'
_space_group_IT_number 14
_symmetry_space_group_name_Hall '-P 2yab'
_symmetry_space_group_name_H-M 'P 1 21/a 1'
_cell_angle_alpha 90
_cell_angle_beta 106.22
_cell_angle_gamma 90
_cell_formula_units_Z 2
_cell_length_a 9.208
_cell_length_b 12.4027
_cell_length_c 6.274
_cell_volume 687.996
_citation_journal_id_ASTM INOCAJ
_cod_data_source_file Simmons_INOCAJ_2000_1127.cif
_cod_data_source_block D20Cu0.966N2O14S2Zn0.034
_cod_original_cell_volume 687.9963
_cod_original_sg_symbol_Hall '-P 2ybc (z,y,-x)'
_cod_original_formula_sum 'D20 Cu0.966 N2 O14 S2 Zn0.034'
_cod_database_code 4343586

loop_
_symmetry_equiv_pos_as_xyz
x,y,z
-x+1/2,y+1/2,-z
-x,-y,-z
x-1/2,-y-1/2,z

loop_
_atom_site_label
_atom_site_type_symbol
_atom_site_fract_x
_atom_site_fract_y
_atom_site_fract_z
_atom_site_occupancy
_atom_site_U_iso_or_equiv
D4 D+1 0.151 0.428 0.348 1 0.0
D5 D+1 0.202 0.098 0.282 1 0.0
O4 O-2 0.3874 0.1777 0.9572 1 0.0
N1 N-3 0.1339 0.3495 0.3603 1 0.0
D1 D+1 0.091 0.325 0.249 1 0.0
S1 S+6 0.40704 0.13947 0.7442 1 0.0
D9 D+1 -0.087 -0.063 0.301 1 0.0
O2 O-2 0.5464 0.0772 0.7795 1 0.0
O7 O-2 -0.0029 -0.0652 0.2842 1 0.0
D8 D+1 0.854 0.177 0.012 1 0.0
O3 O-2 0.2776 0.0704 0.6304 1 0.0
Zn1 Zn+2 0 0 0 0.034 0.0
D3 D+1 0.104 0.345 0.456 1 0.0
D2 D+1 0.224 0.295 0.401 1 0.0
D7 D+1 0.754 0.106 -0.038 1 0.0
Cu1 Cu+2 0 0 0 0.966 0.0
D6 D+1 0.227 0.121 0.12 1 0.0
O1 O-2 0.4117 0.2328 0.5994 1 0.0
O5 O-2 0.1714 0.1147 0.1732 1 0.0
O6 O-2 0.8341 0.1096 0.0332 1 0.0
D10 D+1 0.028 0.875 0.306 1 0.0
